data_7216131
loop_
_publ_author_name
'Lorbach, Andreas'
'Maverick, Emily'
'Carreras, Abel'
'Alemany, Pere'
'Wu, Guang'
'Garcia-Garibay, Miguel A'
'Bazan, Guillermo C.'

_publ_section_title
;
 A fullerene-carbene adduct as a crystalline molecular rotor: remarkable
 behavior of a spherically-shaped rotator.
;
_journal_issue 25
_journal_name_full 'Physical chemistry chemical physics : PCCP'
_journal_page_first 12980
_journal_page_last 12986
_journal_paper_doi 10.1039/c4cp01036a
_journal_volume 16
_journal_year 2014
_chemical_formula_moiety 'C87 H36 N2'
_chemical_formula_sum 'C87 H36 N2'
_chemical_formula_weight 1109.18
_chemical_melting_point 'Decomposition >500 C'
_chemical_name_common IDipp-C60
_chemical_name_systematic
; 
 1,3-bis(diisopropylphenyl)imidazol-2-ylidene-C60 adduct 
;
_space_group_IT_number 62
_symmetry_cell_setting orthorhombic
_symmetry_space_group_name_Hall '-P 2ac 2n'
_symmetry_space_group_name_H-M 'P n m a'
_atom_sites_solution_hydrogens geom
_atom_sites_solution_primary direct
_atom_sites_solution_secondary difmap
_audit_creation_method SHELXL-97
_cell_angle_alpha 90.00
_cell_angle_beta 90.00
_cell_angle_gamma 90.00
_cell_formula_units_Z 4
_cell_length_a 18.4633(8)
_cell_length_b 18.1906(6)
_cell_length_c 15.0501(7)
_cell_measurement_temperature 80(2)
_cell_volume 5054.7(4)
_computing_cell_refinement 'Bruker SAINT'
_computing_data_collection 'Bruker APEX2'
_computing_data_reduction 'Bruker SAINT'
_computing_molecular_graphics 'Bruker SHELXTL'
_computing_publication_material 'Bruker SHELXTL'
_computing_structure_refinement 'SHELXL-97 (Sheldrick, 2008)'
_computing_structure_solution 'SHELXS-97 (Sheldrick, 2008)'
_diffrn_ambient_temperature 80(2)
_diffrn_measured_fraction_theta_full 0.971
_diffrn_measured_fraction_theta_max 0.971
_diffrn_measurement_device_type 'Bruker Kappa APEX II'
_diffrn_measurement_method 'Omega scan'
_diffrn_radiation_monochromator graphite
_diffrn_radiation_source 'fine-focus sealed tube'
_diffrn_radiation_type MoK\a
_diffrn_radiation_wavelength 0.71073
_diffrn_reflns_av_R_equivalents 0.0282
_diffrn_reflns_av_sigmaI/netI 0.0305
_diffrn_reflns_limit_h_max 24
_diffrn_reflns_limit_h_min -10
_diffrn_reflns_limit_k_max 24
_diffrn_reflns_limit_k_min -23
_diffrn_reflns_limit_l_max 20
_diffrn_reflns_limit_l_min -13
_diffrn_reflns_number 17583
_diffrn_reflns_theta_full 28.27
_diffrn_reflns_theta_max 28.27
_diffrn_reflns_theta_min 1.75
_exptl_absorpt_coefficient_mu 0.084
_exptl_absorpt_correction_T_max 0.7457
_exptl_absorpt_correction_T_min 0.6780
_exptl_absorpt_correction_type multi-scan
_exptl_absorpt_process_details sadabs
_exptl_crystal_colour black
_exptl_crystal_density_diffrn 1.458
_exptl_crystal_density_method 'not measured'
_exptl_crystal_description block
_exptl_crystal_F_000 2288
_exptl_crystal_size_max 0.30
_exptl_crystal_size_mid 0.20
_exptl_crystal_size_min 0.10
_refine_diff_density_max 0.372
_refine_diff_density_min -0.246
_refine_diff_density_rms 0.053
_refine_ls_extinction_method none
_refine_ls_goodness_of_fit_ref 1.031
_refine_ls_hydrogen_treatment constr
_refine_ls_matrix_type full
_refine_ls_number_parameters 413
_refine_ls_number_reflns 6269
_refine_ls_number_restraints 0
_refine_ls_restrained_S_all 1.031
_refine_ls_R_factor_all 0.0617
_refine_ls_R_factor_gt 0.0439
_refine_ls_shift/su_max 0.000
_refine_ls_shift/su_mean 0.000
_refine_ls_structure_factor_coef Fsqd
_refine_ls_weighting_details 'calc w=1/[\s^2^(Fo^2^)+(0.0566P)^2^+2.4032P] where P=(Fo^2^+2Fc^2^)/3'
_refine_ls_weighting_scheme calc
_refine_ls_wR_factor_gt 0.1057
_refine_ls_wR_factor_ref 0.1169
_reflns_number_gt 4819
_reflns_number_total 6269
_reflns_threshold_expression >2sigma(I)
_cod_data_source_file c4cp01036a4.cif
_cod_data_source_block 80k
_cod_depositor_comments
;
The following automatic conversions were performed:

'_symmetry_cell_setting' value 'Orthorhombic' changed to
'orthorhombic' according to
/usr/data/users/saulius/crontab/automatic-downloads/rss-feeds/RSC/lib/dictionaries/cif_core.dic
dictionary named 'cif_core.dic' version 2.4.2 from 2011-04-26.

Automatic conversion script
Id: cif_fix_values 2281 2013-09-26 08:29:07Z andrius 

 Adding full bibliography for 7216130--7216142.cif.
;
_cod_original_sg_symbol_H-M Pnma
_cod_database_code 7216131

loop_
_symmetry_equiv_pos_as_xyz
'x, y, z'
'-x+1/2, -y, z+1/2'
'-x, y+1/2, -z'
'x+1/2, -y+1/2, -z+1/2'
'-x, -y, -z'
'x-1/2, y, -z-1/2'
'x, -y-1/2, z'
'-x-1/2, y-1/2, z-1/2'

loop_
_atom_site_label
_atom_site_type_symbol
_atom_site_fract_x
_atom_site_fract_y
_atom_site_fract_z
_atom_site_U_iso_or_equiv
_atom_site_adp_type
_atom_site_occupancy
_atom_site_symmetry_multiplicity
_atom_site_calc_flag
_atom_site_refinement_flags
N1 N 0.30469(6) 0.19045(6) 0.67218(8) 0.0139(2) Uani 1 1 d .
C1 C 0.27193(10) 0.2500 0.63600(13) 0.0130(4) Uani 1 2 d S
C15 C 0.21059(10) 0.2500 0.56738(13) 0.0126(4) Uani 1 2 d S
C20 C 0.21637(7) 0.18473(7) 0.50068(9) 0.0139(3) Uani 1 1 d .
C3 C 0.28177(7) 0.11390(7) 0.66544(9) 0.0148(3) Uani 1 1 d .
C8 C 0.31570(7) 0.06891(7) 0.60260(10) 0.0161(3) Uani 1 1 d .
C16 C 0.13583(10) 0.2500 0.61097(13) 0.0137(4) Uani 1 2 d S
C4 C 0.22868(8) 0.08989(7) 0.72518(10) 0.0174(3) Uani 1 1 d .
C23 C 0.24238(7) 0.21007(7) 0.41613(10) 0.0151(3) Uani 1 1 d .
C45 C -0.02121(11) 0.2500 0.17387(14) 0.0181(4) Uani 1 2 d S
C40 C -0.10051(8) 0.18543(7) 0.28030(10) 0.0176(3) Uani 1 1 d .
C18 C 0.10661(7) 0.12256(7) 0.56077(10) 0.0158(3) Uani 1 1 d .
C17 C 0.09005(7) 0.18679(7) 0.60788(9) 0.0147(3) Uani 1 1 d .
C46 C -0.08239(11) 0.2500 0.22818(14) 0.0178(4) Uani 1 2 d S
C2 C 0.35874(8) 0.21292(7) 0.72966(9) 0.0165(3) Uani 1 1 d .
H2 H 0.3894 0.1826 0.7622 0.020 Uiso 1 1 calc R
C7 C 0.29114(8) -0.00362(8) 0.59778(10) 0.0199(3) Uani 1 1 d .
H7 H 0.3122 -0.0357 0.5572 0.024 Uiso 1 1 calc R
C22 C 0.22736(7) 0.17190(8) 0.33730(10) 0.0175(3) Uani 1 1 d .
C21 C 0.15331(8) 0.08513(7) 0.42209(10) 0.0173(3) Uani 1 1 d .
C42 C 0.00803(8) 0.12354(7) 0.22132(10) 0.0188(3) Uani 1 1 d .
C19 C 0.17028(7) 0.12477(7) 0.50305(10) 0.0157(3) Uani 1 1 d .
C39 C -0.05596(8) 0.12333(7) 0.27736(10) 0.0183(3) Uani 1 1 d .
C34 C 0.01443(8) 0.21049(8) 0.61377(9) 0.0167(3) Uani 1 1 d .
C25 C 0.21070(8) 0.21187(8) 0.25584(10) 0.0192(3) Uani 1 1 d .
C5 C 0.20570(8) 0.01711(8) 0.71618(10) 0.0204(3) Uani 1 1 d .
H5 H 0.1696 -0.0010 0.7534 0.024 Uiso 1 1 calc R
C38 C -0.03953(8) 0.08299(7) 0.35828(11) 0.0194(3) Uani 1 1 d .
C12 C 0.37643(8) 0.09655(8) 0.54340(10) 0.0192(3) Uani 1 1 d .
H12 H 0.3714 0.1500 0.5380 0.023 Uiso 1 1 calc R
C31 C 0.05044(8) 0.08458(7) 0.51340(10) 0.0177(3) Uani 1 1 d .
C24 C 0.18168(8) 0.10792(7) 0.34080(10) 0.0179(3) Uani 1 1 d .
C29 C 0.03536(8) 0.05926(7) 0.35260(10) 0.0194(3) Uani 1 1 d .
C32 C -0.02225(8) 0.10685(7) 0.51839(10) 0.0186(3) Uani 1 1 d .
C33 C -0.03998(8) 0.17154(8) 0.56972(10) 0.0183(3) Uani 1 1 d .
C27 C 0.13621(8) 0.10751(8) 0.26208(10) 0.0201(3) Uani 1 1 d .
C36 C -0.11330(8) 0.17184(8) 0.44250(10) 0.0188(3) Uani 1 1 d .
C26 C 0.15408(8) 0.17195(8) 0.20934(10) 0.0199(3) Uani 1 1 d .
C44 C 0.09976(8) 0.21007(8) 0.16446(10) 0.0202(3) Uani 1 1 d .
C30 C 0.07916(8) 0.06006(7) 0.42830(10) 0.0192(3) Uani 1 1 d .
C41 C -0.12956(8) 0.20994(8) 0.36504(10) 0.0183(3) Uani 1 1 d .
C28 C 0.06464(8) 0.08401(7) 0.26798(10) 0.0199(3) Uani 1 1 d .
C43 C 0.02521(8) 0.18518(8) 0.17052(10) 0.0190(3) Uani 1 1 d .
C6 C 0.23596(8) -0.02847(8) 0.65246(11) 0.0221(3) Uani 1 1 d .
H6 H 0.2190 -0.0763 0.6463 0.027 Uiso 1 1 calc R
C35 C -0.06684(8) 0.10700(8) 0.43955(10) 0.0195(3) Uani 1 1 d .
C37 C -0.09659(8) 0.21183(8) 0.52346(10) 0.0189(3) Uani 1 1 d .
C9 C 0.20119(9) 0.13729(8) 0.80125(11) 0.0250(3) Uani 1 1 d .
H9 H 0.2094 0.1889 0.7853 0.030 Uiso 1 1 calc R
C13 C 0.45028(9) 0.08043(10) 0.58598(12) 0.0309(4) Uani 1 1 d .
H13A H 0.4530 0.1042 0.6428 0.046 Uiso 1 1 calc R
H13B H 0.4881 0.0987 0.5482 0.046 Uiso 1 1 calc R
H13C H 0.4559 0.0283 0.5935 0.046 Uiso 1 1 calc R
C14 C 0.37347(9) 0.06376(9) 0.44993(11) 0.0250(3) Uani 1 1 d .
H14A H 0.3860 0.0126 0.4525 0.038 Uiso 1 1 calc R
H14B H 0.4071 0.0891 0.4122 0.038 Uiso 1 1 calc R
H14C H 0.3254 0.0690 0.4264 0.038 Uiso 1 1 calc R
C10 C 0.24615(10) 0.12049(11) 0.88496(12) 0.0364(4) Uani 1 1 d .
H10A H 0.2394 0.0700 0.9016 0.055 Uiso 1 1 calc R
H10B H 0.2306 0.1517 0.9327 0.055 Uiso 1 1 calc R
H10C H 0.2965 0.1293 0.8729 0.055 Uiso 1 1 calc R
C11 C 0.12078(10) 0.12789(10) 0.82149(12) 0.0338(4) Uani 1 1 d .
H11A H 0.0931 0.1379 0.7689 0.051 Uiso 1 1 calc R
H11B H 0.1069 0.1615 0.8676 0.051 Uiso 1 1 calc R
H11C H 0.1118 0.0784 0.8407 0.051 Uiso 1 1 calc R

loop_
_atom_site_aniso_label
_atom_site_aniso_U_11
_atom_site_aniso_U_22
_atom_site_aniso_U_33
_atom_site_aniso_U_23
_atom_site_aniso_U_13
_atom_site_aniso_U_12
N1 0.0143(5) 0.0125(5) 0.0148(6) 0.0009(4) -0.0009(5) 0.0000(4)
C1 0.0138(9) 0.0113(8) 0.0141(9) 0.000 0.0032(7) 0.000
C15 0.0134(9) 0.0110(8) 0.0135(9) 0.000 -0.0009(7) 0.000
C20 0.0138(6) 0.0130(6) 0.0151(7) -0.0012(5) -0.0019(5) 0.0031(4)
C3 0.0162(6) 0.0110(5) 0.0171(7) 0.0024(5) -0.0050(5) -0.0012(5)
C8 0.0158(6) 0.0147(6) 0.0180(7) 0.0020(5) -0.0050(6) 0.0022(5)
C16 0.0130(9) 0.0155(8) 0.0127(9) 0.000 -0.0003(7) 0.000
C4 0.0169(7) 0.0174(6) 0.0180(7) 0.0047(5) -0.0026(6) -0.0002(5)
C23 0.0100(6) 0.0179(7) 0.0175(7) -0.0003(5) -0.0006(5) 0.0015(5)
C45 0.0198(10) 0.0209(9) 0.0136(10) 0.000 -0.0063(8) 0.000
C40 0.0144(7) 0.0185(6) 0.0199(7) -0.0009(5) -0.0059(6) -0.0033(5)
C18 0.0169(6) 0.0133(6) 0.0171(7) 0.0051(5) -0.0037(6) -0.0009(5)
C17 0.0140(6) 0.0185(6) 0.0118(6) 0.0038(5) -0.0003(5) -0.0011(5)
C46 0.0159(9) 0.0195(9) 0.0180(10) 0.000 -0.0071(8) 0.000
C2 0.0158(7) 0.0177(7) 0.0159(7) 0.0017(5) -0.0025(6) 0.0003(5)
C7 0.0231(7) 0.0150(6) 0.0216(7) -0.0011(5) -0.0070(6) 0.0036(5)
C22 0.0119(6) 0.0219(6) 0.0187(7) -0.0035(6) 0.0016(5) 0.0048(5)
C21 0.0192(7) 0.0107(6) 0.0220(7) -0.0021(5) -0.0056(6) 0.0045(5)
C42 0.0204(7) 0.0178(6) 0.0182(7) -0.0067(5) -0.0062(6) 0.0001(5)
C19 0.0167(6) 0.0119(6) 0.0184(7) 0.0005(5) -0.0040(6) 0.0031(5)
C39 0.0205(7) 0.0155(6) 0.0189(7) -0.0028(5) -0.0074(6) -0.0049(5)
C34 0.0156(7) 0.0218(7) 0.0126(6) 0.0030(5) 0.0017(6) -0.0012(5)
C25 0.0141(7) 0.0287(8) 0.0147(7) -0.0029(6) 0.0034(6) 0.0028(5)
C5 0.0195(7) 0.0193(7) 0.0223(8) 0.0071(6) -0.0046(6) -0.0039(5)
C38 0.0203(7) 0.0127(6) 0.0251(8) 0.0010(5) -0.0078(6) -0.0052(5)
C12 0.0181(7) 0.0168(6) 0.0228(8) -0.0009(5) 0.0014(6) 0.0018(5)
C31 0.0204(7) 0.0125(6) 0.0202(7) 0.0056(5) -0.0042(6) -0.0032(5)
C24 0.0165(7) 0.0166(6) 0.0206(7) -0.0061(5) -0.0026(6) 0.0067(5)
C29 0.0231(7) 0.0099(6) 0.0253(8) -0.0030(5) -0.0056(6) -0.0012(5)
C32 0.0177(7) 0.0167(6) 0.0214(7) 0.0061(6) -0.0018(6) -0.0069(5)
C33 0.0137(6) 0.0243(7) 0.0170(7) 0.0053(6) 0.0029(6) -0.0038(5)
C27 0.0211(7) 0.0199(6) 0.0193(7) -0.0095(6) -0.0016(6) 0.0068(5)
C36 0.0119(6) 0.0234(7) 0.0212(8) 0.0022(6) -0.0006(6) -0.0062(5)
C26 0.0185(7) 0.0257(7) 0.0155(7) -0.0062(6) 0.0024(6) 0.0039(5)
C44 0.0209(8) 0.0273(8) 0.0124(7) -0.0040(6) 0.0011(6) 0.0008(6)
C30 0.0224(7) 0.0086(5) 0.0265(8) 0.0002(5) -0.0057(6) 0.0001(5)
C41 0.0107(6) 0.0230(7) 0.0213(7) -0.0002(6) -0.0030(6) -0.0033(5)
C28 0.0235(7) 0.0150(6) 0.0212(8) -0.0075(5) -0.0060(6) 0.0028(5)
C43 0.0202(7) 0.0234(7) 0.0133(7) -0.0041(5) -0.0025(6) 0.0014(5)
C6 0.0229(7) 0.0135(6) 0.0298(8) 0.0042(6) -0.0117(7) -0.0030(5)
C35 0.0167(7) 0.0181(6) 0.0236(8) 0.0049(6) -0.0040(6) -0.0081(5)
C37 0.0108(7) 0.0274(7) 0.0184(7) 0.0034(6) 0.0022(6) -0.0030(5)
C9 0.0319(8) 0.0201(7) 0.0230(8) 0.0020(6) 0.0097(7) -0.0029(6)
C13 0.0171(8) 0.0433(9) 0.0322(10) -0.0047(8) -0.0018(7) 0.0018(6)
C14 0.0257(8) 0.0266(7) 0.0227(8) -0.0024(6) 0.0020(7) 0.0041(6)
C10 0.0342(10) 0.0544(11) 0.0207(9) -0.0061(8) 0.0042(7) -0.0199(8)
C11 0.0320(9) 0.0430(10) 0.0265(9) 0.0133(8) 0.0087(7) 0.0090(7)

loop_
_atom_type_symbol
_atom_type_description
_atom_type_scat_dispersion_real
_atom_type_scat_dispersion_imag
_atom_type_scat_source
C C 0.0033 0.0016 'International Tables Vol C Tables 4.2.6.8 and 6.1.1.4'
H H 0.0000 0.0000 'International Tables Vol C Tables 4.2.6.8 and 6.1.1.4'
N N 0.0061 0.0033 'International Tables Vol C Tables 4.2.6.8 and 6.1.1.4'

loop_
_geom_angle_atom_site_label_1
_geom_angle_atom_site_label_2
_geom_angle_atom_site_label_3
_geom_angle
_geom_angle_site_symmetry_1
_geom_angle_site_symmetry_3
C1 N1 C2 109.72(11) . .
C1 N1 C3 127.28(12) . .
C2 N1 C3 122.34(11) . .
N1 C1 N1 106.16(16) . 7_565
N1 C1 C15 126.92(8) . .
N1 C1 C15 126.92(8) 7_565 .
C16 C15 C1 112.21(16) . .
C16 C15 C20 109.78(11) . .
C1 C15 C20 112.54(10) . .
C16 C15 C20 109.78(11) . 7_565
C1 C15 C20 112.54(10) . 7_565
C20 C15 C20 99.26(15) . 7_565
C19 C20 C23 118.78(12) . .
C19 C20 C15 122.80(13) . .
C23 C20 C15 110.43(11) . .
C8 C3 C4 124.41(12) . .
C8 C3 N1 118.40(12) . .
C4 C3 N1 117.14(12) . .
C7 C8 C3 116.25(13) . .
C7 C8 C12 121.47(13) . .
C3 C8 C12 122.27(12) . .
C17 C16 C17 107.29(16) . 7_565
C17 C16 C15 121.38(10) . .
C17 C16 C15 121.37(10) 7_565 .
C5 C4 C3 116.50(14) . .
C5 C4 C9 120.60(13) . .
C3 C4 C9 122.70(12) . .
C22 C23 C20 121.63(12) . .
C22 C23 C23 119.68(8) . 7_565
C20 C23 C23 108.73(7) . 7_565
C46 C45 C43 119.76(11) . .
C46 C45 C43 119.76(11) . 7_565
C43 C45 C43 107.87(17) . 7_565
C39 C40 C46 120.08(14) . .
C39 C40 C41 119.52(13) . .
C46 C40 C41 108.11(13) . .
C17 C18 C31 119.68(13) . .
C17 C18 C19 116.96(12) . .
C31 C18 C19 107.39(12) . .
C18 C17 C16 123.99(13) . .
C18 C17 C34 118.98(12) . .
C16 C17 C34 108.99(12) . .
C45 C46 C40 120.23(11) . 7_565
C45 C46 C40 120.23(11) . .
C40 C46 C40 108.04(18) 7_565 .
C2 C2 N1 107.19(7) 7_565 .
C2 C2 H2 126.4 7_565 .
N1 C2 H2 126.4 . .
C6 C7 C8 121.06(14) . .
C6 C7 H7 119.5 . .
C8 C7 H7 119.5 . .
C23 C22 C24 119.06(13) . .
C23 C22 C25 120.40(13) . .
C24 C22 C25 108.10(12) . .
C24 C21 C30 120.42(13) . .
C24 C21 C19 120.56(12) . .
C30 C21 C19 107.88(13) . .
C43 C42 C28 120.03(13) . .
C43 C42 C39 120.41(13) . .
C28 C42 C39 107.70(13) . .
C20 C19 C21 120.21(13) . .
C20 C19 C18 122.09(12) . .
C21 C19 C18 108.17(12) . .
C40 C39 C42 119.67(13) . .
C40 C39 C38 120.27(14) . .
C42 C39 C38 108.55(13) . .
C33 C34 C34 120.48(8) . 7_565
C33 C34 C17 120.52(13) . .
C34 C34 C17 107.12(7) 7_565 .
C25 C25 C26 120.00(8) 7_565 .
C25 C25 C22 119.91(8) 7_565 .
C26 C25 C22 107.91(13) . .
C6 C5 C4 120.79(14) . .
C6 C5 H5 119.6 . .
C4 C5 H5 119.6 . .
C35 C38 C29 119.33(14) . .
C35 C38 C39 120.11(13) . .
C29 C38 C39 107.44(13) . .
C8 C12 C14 112.61(12) . .
C8 C12 C13 110.36(13) . .
C14 C12 C13 109.96(12) . .
C8 C12 H12 107.9 . .
C14 C12 H12 107.9 . .
C13 C12 H12 107.9 . .
C32 C31 C18 121.68(13) . .
C32 C31 C30 118.92(13) . .
C18 C31 C30 108.72(12) . .
C21 C24 C22 119.55(13) . .
C21 C24 C27 119.83(13) . .
C22 C24 C27 108.26(13) . .
C30 C29 C38 120.03(14) . .
C30 C29 C28 119.71(13) . .
C38 C29 C28 108.27(13) . .
C31 C32 C35 120.11(14) . .
C31 C32 C33 118.69(13) . .
C35 C32 C33 107.96(12) . .
C34 C33 C32 120.26(13) . .
C34 C33 C37 119.25(13) . .
C32 C33 C37 108.50(13) . .
C28 C27 C24 119.89(14) . .
C28 C27 C26 119.88(13) . .
C24 C27 C26 108.07(13) . .
C41 C36 C37 120.02(13) . .
C41 C36 C35 120.32(14) . .
C37 C36 C35 107.79(13) . .
C44 C26 C25 120.17(13) . .
C44 C26 C27 120.16(14) . .
C25 C26 C27 107.66(13) . .
C26 C44 C43 119.77(14) . .
C26 C44 C44 119.84(9) . 7_565
C43 C44 C44 108.17(8) . 7_565
C29 C30 C21 119.90(14) . .
C29 C30 C31 120.63(13) . .
C21 C30 C31 107.76(12) . .
C36 C41 C40 120.24(13) . .
C36 C41 C41 119.93(8) . 7_565
C40 C41 C41 107.87(8) . 7_565
C27 C28 C42 120.07(14) . .
C27 C28 C29 120.24(14) . .
C42 C28 C29 108.03(13) . .
C42 C43 C44 120.08(13) . .
C42 C43 C45 119.84(14) . .
C44 C43 C45 107.89(13) . .
C5 C6 C7 120.83(13) . .
C5 C6 H6 119.6 . .
C7 C6 H6 119.6 . .
C38 C35 C32 120.95(14) . .
C38 C35 C36 119.53(13) . .
C32 C35 C36 108.16(13) . .
C37 C37 C36 120.05(8) 7_565 .
C37 C37 C33 120.26(8) 7_565 .
C36 C37 C33 107.58(13) . .
C4 C9 C11 114.31(14) . .
C4 C9 C10 108.89(14) . .
C11 C9 C10 109.82(14) . .
C4 C9 H9 107.9 . .
C11 C9 H9 107.9 . .
C10 C9 H9 107.9 . .
C12 C13 H13A 109.5 . .
C12 C13 H13B 109.5 . .
H13A C13 H13B 109.5 . .
C12 C13 H13C 109.5 . .
H13A C13 H13C 109.5 . .
H13B C13 H13C 109.5 . .
C12 C14 H14A 109.5 . .
C12 C14 H14B 109.5 . .
H14A C14 H14B 109.5 . .
C12 C14 H14C 109.5 . .
H14A C14 H14C 109.5 . .
H14B C14 H14C 109.5 . .
C9 C10 H10A 109.5 . .
C9 C10 H10B 109.5 . .
H10A C10 H10B 109.5 . .
C9 C10 H10C 109.5 . .
H10A C10 H10C 109.5 . .
H10B C10 H10C 109.5 . .
C9 C11 H11A 109.5 . .
C9 C11 H11B 109.5 . .
H11A C11 H11B 109.5 . .
C9 C11 H11C 109.5 . .
H11A C11 H11C 109.5 . .
H11B C11 H11C 109.5 . .

loop_
_geom_bond_atom_site_label_1
_geom_bond_atom_site_label_2
_geom_bond_distance
_geom_bond_site_symmetry_2
N1 C1 1.3549(16) .
N1 C2 1.3824(18) .
N1 C3 1.4588(16) .
C1 N1 1.3550(16) 7_565
C1 C15 1.533(3) .
C15 C16 1.528(3) .
C15 C20 1.5585(18) .
C15 C20 1.5585(18) 7_565
C20 C19 1.3839(18) .
C20 C23 1.436(2) .
C3 C8 1.399(2) .
C3 C4 1.400(2) .
C8 C7 1.3970(19) .
C8 C12 1.518(2) .
C16 C17 1.4278(16) .
C16 C17 1.4278(16) 7_565
C4 C5 1.3968(19) .
C4 C9 1.520(2) .
C23 C22 1.402(2) .
C23 C23 1.453(3) 7_565
C45 C46 1.394(3) .
C45 C43 1.4586(18) .
C45 C43 1.4587(18) 7_565
C40 C39 1.3981(19) .
C40 C46 1.4515(19) .
C40 C41 1.454(2) .
C18 C17 1.4004(19) .
C18 C31 1.4357(19) .
C18 C19 1.462(2) .
C17 C34 1.4640(19) .
C46 C40 1.4515(19) 7_565
C2 C2 1.349(3) 7_565
C2 H2 0.9300 .
C7 C6 1.385(2) .
C7 H7 0.9300 .
C22 C24 1.438(2) .
C22 C25 1.458(2) .
C21 C24 1.394(2) .
C21 C30 1.446(2) .
C21 C19 1.4500(19) .
C42 C43 1.394(2) .
C42 C28 1.450(2) .
C42 C39 1.452(2) .
C39 C38 1.454(2) .
C34 C33 1.397(2) .
C34 C34 1.438(3) 7_565
C25 C25 1.387(3) 7_565
C25 C26 1.453(2) .
C5 C6 1.385(2) .
C5 H5 0.9300 .
C38 C35 1.393(2) .
C38 C29 1.451(2) .
C12 C14 1.529(2) .
C12 C13 1.535(2) .
C12 H12 0.9800 .
C31 C32 1.404(2) .
C31 C30 1.456(2) .
C24 C27 1.452(2) .
C29 C30 1.397(2) .
C29 C28 1.455(2) .
C32 C35 1.444(2) .
C32 C33 1.445(2) .
C33 C37 1.454(2) .
C27 C28 1.392(2) .
C27 C26 1.453(2) .
C36 C41 1.389(2) .
C36 C37 1.452(2) .
C36 C35 1.459(2) .
C26 C44 1.394(2) .
C44 C43 1.452(2) .
C44 C44 1.453(3) 7_565
C41 C41 1.457(3) 7_565
C6 H6 0.9300 .
C37 C37 1.389(3) 7_565
C9 C11 1.525(2) .
C9 C10 1.539(3) .
C9 H9 0.9800 .
C13 H13A 0.9600 .
C13 H13B 0.9600 .
C13 H13C 0.9600 .
C14 H14A 0.9600 .
C14 H14B 0.9600 .
C14 H14C 0.9600 .
C10 H10A 0.9600 .
C10 H10B 0.9600 .
C10 H10C 0.9600 .
C11 H11A 0.9600 .
C11 H11B 0.9600 .
C11 H11C 0.9600 .

loop_
_geom_torsion_atom_site_label_1
_geom_torsion_atom_site_label_2
_geom_torsion_atom_site_label_3
_geom_torsion_atom_site_label_4
_geom_torsion
_geom_torsion_site_symmetry_1
_geom_torsion_site_symmetry_4
C2 N1 C1 N1 -1.1(2) . 7_565
C3 N1 C1 N1 169.70(9) . 7_565
C2 N1 C1 C15 178.44(16) . .
C3 N1 C1 C15 -10.8(3) . .
N1 C1 C15 C16 90.28(17) . .
N1 C1 C15 C16 -90.28(17) 7_565 .
N1 C1 C15 C20 -34.1(2) . .
N1 C1 C15 C20 145.30(16) 7_565 .
N1 C1 C15 C20 -145.30(16) . 7_565
N1 C1 C15 C20 34.1(2) 7_565 7_565
C16 C15 C20 C19 -18.57(19) . .
C1 C15 C20 C19 107.18(16) . .
C20 C15 C20 C19 -133.59(11) 7_565 .
C16 C15 C20 C23 129.79(13) . .
C1 C15 C20 C23 -104.46(14) . .
C20 C15 C20 C23 14.76(18) 7_565 .
C1 N1 C3 C8 98.87(18) . .
C2 N1 C3 C8 -91.41(16) . .
C1 N1 C3 C4 -83.40(19) . .
C2 N1 C3 C4 86.33(17) . .
C4 C3 C8 C7 3.4(2) . .
N1 C3 C8 C7 -179.08(12) . .
C4 C3 C8 C12 -175.95(13) . .
N1 C3 C8 C12 1.6(2) . .
C1 C15 C16 C17 -109.40(15) . .
C20 C15 C16 C17 16.5(2) . .
C20 C15 C16 C17 124.67(14) 7_565 .
C1 C15 C16 C17 109.39(15) . 7_565
C20 C15 C16 C17 -124.67(14) . 7_565
C20 C15 C16 C17 -16.5(2) 7_565 7_565
C8 C3 C4 C5 -4.3(2) . .
N1 C3 C4 C5 178.12(12) . .
C8 C3 C4 C9 170.67(14) . .
N1 C3 C4 C9 -6.9(2) . .
C19 C20 C23 C22 -5.62(19) . .
C15 C20 C23 C22 -155.41(13) . .
C19 C20 C23 C23 139.76(10) . 7_565
C15 C20 C23 C23 -10.03(12) . 7_565
C31 C18 C17 C16 -140.33(15) . .
C19 C18 C17 C16 -7.8(2) . .
C31 C18 C17 C34 4.98(19) . .
C19 C18 C17 C34 137.51(13) . .
C17 C16 C17 C18 141.38(12) 7_565 .
C15 C16 C17 C18 -4.6(2) . .
C17 C16 C17 C34 -6.9(2) 7_565 .
C15 C16 C17 C34 -152.79(15) . .
C43 C45 C46 C40 138.10(15) . 7_565
C43 C45 C46 C40 0.9(3) 7_565 7_565
C43 C45 C46 C40 -0.9(3) . .
C43 C45 C46 C40 -138.11(15) 7_565 .
C39 C40 C46 C45 1.1(2) . .
C41 C40 C46 C45 143.10(16) . .
C39 C40 C46 C40 -142.34(12) . 7_565
C41 C40 C46 C40 -0.3(2) . 7_565
C1 N1 C2 C2 0.69(13) . 7_565
C3 N1 C2 C2 -170.64(10) . 7_565
C3 C8 C7 C6 0.3(2) . .
C12 C8 C7 C6 179.62(13) . .
C20 C23 C22 C24 3.2(2) . .
C23 C23 C22 C24 -138.49(10) 7_565 .
C20 C23 C22 C25 140.81(14) . .
C23 C23 C22 C25 -0.92(16) 7_565 .
C23 C20 C19 C21 4.70(19) . .
C15 C20 C19 C21 150.57(13) . .
C23 C20 C19 C18 -137.59(14) . .
C15 C20 C19 C18 8.3(2) . .
C24 C21 C19 C20 -1.60(19) . .
C30 C21 C19 C20 -145.51(12) . .
C24 C21 C19 C18 145.35(13) . .
C30 C21 C19 C18 1.43(14) . .
C17 C18 C19 C20 5.9(2) . .
C31 C18 C19 C20 143.74(13) . .
C17 C18 C19 C21 -140.32(12) . .
C31 C18 C19 C21 -2.45(14) . .
C46 C40 C39 C42 -0.6(2) . .
C41 C40 C39 C42 -138.38(14) . .
C46 C40 C39 C38 138.57(15) . .
C41 C40 C39 C38 0.77(19) . .
C43 C42 C39 C40 0.0(2) . .
C28 C42 C39 C40 142.76(13) . .
C43 C42 C39 C38 -143.47(13) . .
C28 C42 C39 C38 -0.67(15) . .
C18 C17 C34 C33 -2.9(2) . .
C16 C17 C34 C33 147.17(14) . .
C18 C17 C34 C34 -145.82(10) . 7_565
C16 C17 C34 C34 4.24(13) . 7_565
C23 C22 C25 C25 0.92(16) . 7_565
C24 C22 C25 C25 142.57(8) . 7_565
C23 C22 C25 C26 -141.45(13) . .
C24 C22 C25 C26 0.20(15) . .
C3 C4 C5 C6 1.6(2) . .
C9 C4 C5 C6 -173.50(14) . .
C40 C39 C38 C35 -1.4(2) . .
C42 C39 C38 C35 141.77(13) . .
C40 C39 C38 C29 -142.28(13) . .
C42 C39 C38 C29 0.90(15) . .
C7 C8 C12 C14 37.02(18) . .
C3 C8 C12 C14 -143.70(13) . .
C7 C8 C12 C13 -86.27(17) . .
C3 C8 C12 C13 93.01(16) . .
C17 C18 C31 C32 -5.0(2) . .
C19 C18 C31 C32 -141.48(13) . .
C17 C18 C31 C30 139.04(13) . .
C19 C18 C31 C30 2.53(14) . .
C30 C21 C24 C22 138.63(13) . .
C19 C21 C24 C22 -0.83(19) . .
C30 C21 C24 C27 0.89(19) . .
C19 C21 C24 C27 -138.58(13) . .
C23 C22 C24 C21 -0.01(19) . .
C25 C22 C24 C21 -142.26(13) . .
C23 C22 C24 C27 142.10(13) . .
C25 C22 C24 C27 -0.15(15) . .
C35 C38 C29 C30 0.52(19) . .
C39 C38 C29 C30 141.75(13) . .
C35 C38 C29 C28 -142.00(13) . .
C39 C38 C29 C28 -0.77(15) . .
C18 C31 C32 C35 138.98(14) . .
C30 C31 C32 C35 -1.55(19) . .
C18 C31 C32 C33 2.6(2) . .
C30 C31 C32 C33 -137.91(14) . .
C34 C34 C33 C32 138.63(10) 7_565 .
C17 C34 C33 C32 0.6(2) . .
C34 C34 C33 C37 0.23(16) 7_565 .
C17 C34 C33 C37 -137.81(14) . .
C31 C32 C33 C34 -0.4(2) . .
C35 C32 C33 C34 -141.57(13) . .
C31 C32 C33 C37 141.91(13) . .
C35 C32 C33 C37 0.77(15) . .
C21 C24 C27 C28 -0.34(19) . .
C22 C24 C27 C28 -142.32(13) . .
C21 C24 C27 C26 142.03(13) . .
C22 C24 C27 C26 0.05(15) . .
C25 C25 C26 C44 0.16(17) 7_565 .
C22 C25 C26 C44 142.50(14) . .
C25 C25 C26 C27 -142.50(8) 7_565 .
C22 C25 C26 C27 -0.17(15) . .
C28 C27 C26 C44 -0.2(2) . .
C24 C27 C26 C44 -142.59(14) . .
C28 C27 C26 C25 142.45(14) . .
C24 C27 C26 C25 0.07(15) . .
C25 C26 C44 C43 -138.08(15) . .
C27 C26 C44 C43 0.0(2) . .
C25 C26 C44 C44 -0.16(17) . 7_565
C27 C26 C44 C44 137.89(10) . 7_565
C38 C29 C30 C21 -138.57(13) . .
C28 C29 C30 C21 -0.27(19) . .
C38 C29 C30 C31 -0.02(19) . .
C28 C29 C30 C31 138.29(13) . .
C24 C21 C30 C29 -0.58(19) . .
C19 C21 C30 C29 143.40(13) . .
C24 C21 C30 C31 -143.86(13) . .
C19 C21 C30 C31 0.12(14) . .
C32 C31 C30 C29 0.54(19) . .
C18 C31 C30 C29 -144.62(13) . .
C32 C31 C30 C21 143.50(12) . .
C18 C31 C30 C21 -1.67(15) . .
C37 C36 C41 C40 138.41(14) . .
C35 C36 C41 C40 0.1(2) . .
C37 C36 C41 C41 0.23(16) . 7_565
C35 C36 C41 C41 -138.07(10) . 7_565
C39 C40 C41 C36 -0.1(2) . .
C46 C40 C41 C36 -142.43(14) . .
C39 C40 C41 C41 142.48(10) . 7_565
C46 C40 C41 C41 0.18(13) . 7_565
C24 C27 C28 C42 138.23(14) . .
C26 C27 C28 C42 0.3(2) . .
C24 C27 C28 C29 -0.51(19) . .
C26 C27 C28 C29 -138.49(14) . .
C43 C42 C28 C27 0.0(2) . .
C39 C42 C28 C27 -143.00(13) . .
C43 C42 C28 C29 143.15(13) . .
C39 C42 C28 C29 0.19(15) . .
C30 C29 C28 C27 0.81(19) . .
C38 C29 C28 C27 143.48(13) . .
C30 C29 C28 C42 -142.30(13) . .
C38 C29 C28 C42 0.36(15) . .
C28 C42 C43 C44 -0.2(2) . .
C39 C42 C43 C44 138.08(14) . .
C28 C42 C43 C45 -138.08(15) . .
C39 C42 C43 C45 0.2(2) . .
C26 C44 C43 C42 0.2(2) . .
C44 C44 C43 C42 -142.04(11) 7_565 .
C26 C44 C43 C45 142.55(15) . .
C44 C44 C43 C45 0.27(14) 7_565 .
C46 C45 C43 C42 0.3(2) . .
C43 C45 C43 C42 141.98(12) 7_565 .
C46 C45 C43 C44 -142.15(16) . .
C43 C45 C43 C44 -0.4(2) 7_565 .
C4 C5 C6 C7 1.8(2) . .
C8 C7 C6 C5 -2.8(2) . .
C29 C38 C35 C32 -1.55(19) . .
C39 C38 C35 C32 -137.87(14) . .
C29 C38 C35 C36 137.69(13) . .
C39 C38 C35 C36 1.4(2) . .
C31 C32 C35 C38 2.1(2) . .
C33 C32 C35 C38 142.57(13) . .
C31 C32 C35 C36 -141.19(13) . .
C33 C32 C35 C36 -0.71(15) . .
C41 C36 C35 C38 -0.7(2) . .
C37 C36 C35 C38 -143.52(13) . .
C41 C36 C35 C32 143.15(13) . .
C37 C36 C35 C32 0.37(15) . .
C41 C36 C37 C37 -0.24(16) . 7_565
C35 C36 C37 C37 142.68(8) . 7_565
C41 C36 C37 C33 -142.81(14) . .
C35 C36 C37 C33 0.10(15) . .
C34 C33 C37 C37 -0.23(16) . 7_565
C32 C33 C37 C37 -143.02(8) . 7_565
C34 C33 C37 C36 142.25(14) . .
C32 C33 C37 C36 -0.54(15) . .
C5 C4 C9 C11 -41.0(2) . .
C3 C4 C9 C11 144.25(14) . .
C5 C4 C9 C10 82.25(17) . .
C3 C4 C9 C10 -92.53(16) . .
